data_4134441
loop_
_publ_author_name
'Wang, Fei'
'Zhang, Wen-He'
'Zhao, Juan'
'Kang, Wen-Jia'
'Wang, Shengyang'
'Yu, Biao'
'Pan, Hai-Xue'
'Tang, Gong-Li'

_publ_section_title
;
 Characterization of Miharamycin Biosynthesis Reveals a Hybrid NRPS-PKS to
 Synthesize High-Carbon Sugar from a Complex Nucleoside.
;
_journal_issue 13
_journal_name_full 'Journal of the American Chemical Society'
_journal_page_first 5996
_journal_page_last 6000
_journal_paper_doi 10.1021/jacs.0c01778
_journal_volume 142
_journal_year 2020
_chemical_absolute_configuration rmad
_chemical_formula_moiety 'C14 H18 N6 O7, 3(H2 O)'
_chemical_formula_sum 'C14 H24 N6 O10'
_chemical_formula_weight 436.39
_space_group_crystal_system orthorhombic
_space_group_IT_number 19
_space_group_name_Hall 'P 2ac 2ab'
_space_group_name_H-M_alt 'P 21 21 21'
_atom_sites_solution_hydrogens mixed
_atom_sites_solution_primary dual
_audit_creation_date 2019-12-06
_audit_creation_method
;
Olex2 1.2
(compiled 2018.05.29 svn.r3508 for OlexSys, GUI svn.r5506)
;
_cell_angle_alpha 90
_cell_angle_beta 90
_cell_angle_gamma 90
_cell_formula_units_Z 4
_cell_length_a 7.78000(10)
_cell_length_b 8.10610(10)
_cell_length_c 29.6389(5)
_cell_measurement_reflns_used 9982
_cell_measurement_temperature 173(2)
_cell_measurement_theta_max 54.95
_cell_measurement_theta_min 5.11
_cell_volume 1869.19(5)
_computing_cell_refinement 'SAINT v8.37A (Bruker, 2015)'
_computing_data_reduction 'SAINT v8.37A (Bruker, 2015)'
_computing_molecular_graphics 'Olex2 (Dolomanov et al., 2009)'
_computing_publication_material 'Olex2 (Dolomanov et al., 2009)'
_computing_structure_refinement 'ShelXL (Sheldrick, 2015)'
_computing_structure_solution 'ShelXT (Sheldrick, 2015)'
_diffrn_ambient_temperature 172.99
_diffrn_measured_fraction_theta_full 0.987
_diffrn_measured_fraction_theta_max 0.987
_diffrn_measurement_device_type 'Bruker D8 Venture'
_diffrn_measurement_method '\f and \w scans'
_diffrn_radiation_type GaK\a
_diffrn_radiation_wavelength 1.34139
_diffrn_reflns_av_R_equivalents 0.0331
_diffrn_reflns_av_unetI/netI 0.0211
_diffrn_reflns_Laue_measured_fraction_full 0.987
_diffrn_reflns_Laue_measured_fraction_max 0.987
_diffrn_reflns_limit_h_max 9
_diffrn_reflns_limit_h_min -9
_diffrn_reflns_limit_k_max 9
_diffrn_reflns_limit_k_min -8
_diffrn_reflns_limit_l_max 36
_diffrn_reflns_limit_l_min -36
_diffrn_reflns_number 18261
_diffrn_reflns_point_group_measured_fraction_full 0.990
_diffrn_reflns_point_group_measured_fraction_max 0.990
_diffrn_reflns_theta_full 53.594
_diffrn_reflns_theta_max 54.922
_diffrn_reflns_theta_min 5.113
_diffrn_standards_number 0
_exptl_absorpt_coefficient_mu 0.733
_exptl_absorpt_correction_T_max 0.7508
_exptl_absorpt_correction_T_min 0.6130
_exptl_absorpt_correction_type multi-scan
_exptl_absorpt_process_details
'SADABS-2016/2 (Bruker,2016/2) was used for absorption correction. wR2(int) was 0.0907 before and 0.0514 after correction. The Ratio of minimum to maximum transmission is 0.8165. The \l/2 correction factor is Not present.'
_exptl_crystal_colour colourless
_exptl_crystal_density_diffrn 1.551
_exptl_crystal_description block
_exptl_crystal_F_000 920
_exptl_crystal_size_max 0.08
_exptl_crystal_size_mid 0.06
_exptl_crystal_size_min 0.05
_refine_diff_density_max 0.226
_refine_diff_density_min -0.190
_refine_diff_density_rms 0.038
_refine_ls_abs_structure_details
;
 Flack x determined using 1428 quotients [(I+)-(I-)]/[(I+)+(I-)]
 (Parsons, Flack and Wagner, Acta Cryst. B69 (2013) 249-259).
;
_refine_ls_abs_structure_Flack -0.04(6)
_refine_ls_extinction_method none
_refine_ls_goodness_of_fit_ref 1.063
_refine_ls_hydrogen_treatment mixed
_refine_ls_matrix_type full
_refine_ls_number_parameters 316
_refine_ls_number_reflns 3520
_refine_ls_number_restraints 0
_refine_ls_restrained_S_all 1.063
_refine_ls_R_factor_all 0.0288
_refine_ls_R_factor_gt 0.0283
_refine_ls_shift/su_max 0.000
_refine_ls_shift/su_mean 0.000
_refine_ls_structure_factor_coef Fsqd
_refine_ls_weighting_details 'w=1/[\s^2^(Fo^2^)+(0.0440P)^2^+0.4308P] where P=(Fo^2^+2Fc^2^)/3'
_refine_ls_weighting_scheme calc
_refine_ls_wR_factor_gt 0.0747
_refine_ls_wR_factor_ref 0.0752
_reflns_Friedel_coverage 0.718
_reflns_Friedel_fraction_full 0.994
_reflns_Friedel_fraction_max 0.994
_reflns_number_gt 3471
_reflns_number_total 3520
_reflns_threshold_expression 'I > 2\s(I)'
_cod_data_source_file ja0c01778_si_002.cif
_cod_data_source_block mj19772_0m
_cod_depositor_comments 'Adding full bibliography for 4134441.cif.'
_cod_database_code 4134441
_shelx_shelxl_version_number 2016/6
_shelx_space_group_comment
;
The symmetry employed for this shelxl refinement is uniquely defined
by the following loop, which should always be used as a source of
symmetry information in preference to the above space-group names.
They are only intended as comments.
;
_shelx_estimated_absorpt_t_max 0.964
_shelx_estimated_absorpt_t_min 0.944
_olex2_refinement_description
;
1. Fixed Uiso
 At 1.2 times of:
  All C(H) groups, All C(H,H) groups
 At 1.5 times of:
  All O(H) groups, All O(H,H) groups
2.a Free rotating group:
 O10(H10A,H10B)
2.b Ternary CH refined with riding coordinates:
 C1(H1), C2(H2), C4(H4A), C5(H5C), C6(H6), C8(H8)
2.c Secondary CH2 refined with riding coordinates:
 C7(H7A,H7B)
2.d Aromatic/amide H refined with riding coordinates:
 C10(H10), C13(H13)
2.e Idealised tetrahedral OH refined as rotating group:
 O3(H3), O5(H5)
;
_olex2_submission_special_instructions 'No special instructions were received'

loop_
_space_group_symop_operation_xyz
'x, y, z'
'-x+1/2, -y, z+1/2'
'-x, y+1/2, -z+1/2'
'x+1/2, -y+1/2, -z'

loop_
_atom_site_label
_atom_site_type_symbol
_atom_site_fract_x
_atom_site_fract_y
_atom_site_fract_z
_atom_site_U_iso_or_equiv
_atom_site_adp_type
_atom_site_occupancy
_atom_site_site_symmetry_order
_atom_site_calc_flag
_atom_site_refinement_flags_posn
_atom_site_refinement_flags_adp
_atom_site_refinement_flags_occupancy
_atom_site_disorder_assembly
_atom_site_disorder_group
O1 O 0.28645(19) 0.76770(17) 0.34226(4) 0.0199(3) Uani 1 1 d . . . . .
O2 O 0.4436(2) 0.42477(18) 0.41061(5) 0.0250(3) Uani 1 1 d . . . . .
O3 O 0.58769(17) 0.48978(19) 0.32271(5) 0.0224(3) Uani 1 1 d . . . . .
H3 H 0.645760 0.487778 0.346599 0.034 Uiso 1 1 calc GR . . . .
O4 O 0.3722(2) 0.46298(19) 0.25194(5) 0.0212(3) Uani 1 1 d . . . . .
H4 H 0.300(4) 0.441(4) 0.2377(10) 0.038(9) Uiso 1 1 d . . . . .
O5 O 0.2458(2) 0.18943(19) 0.33678(5) 0.0285(4) Uani 1 1 d . . . . .
H5 H 0.184011 0.209830 0.359336 0.043 Uiso 1 1 calc GR . . . .
O6 O -0.0529(2) 0.65250(18) 0.29422(5) 0.0256(3) Uani 1 1 d . . . . .
O7 O -0.06526(19) 0.92721(19) 0.29286(5) 0.0251(3) Uani 1 1 d . . . . .
N1 N 0.1112(3) 0.8741(2) 0.46557(6) 0.0293(4) Uani 1 1 d . . . . .
N2 N 0.3144(2) 0.7766(2) 0.41851(5) 0.0202(3) Uani 1 1 d . . . . .
N3 N 0.5674(2) 0.8991(2) 0.45224(6) 0.0221(4) Uani 1 1 d . . . . .
N4 N 0.4981(2) 1.0632(2) 0.51776(6) 0.0296(4) Uani 1 1 d . . . . .
N5 N 0.7778(3) 1.0291(3) 0.49431(7) 0.0315(4) Uani 1 1 d . . . . .
H5A H 0.859(4) 0.964(4) 0.4805(9) 0.037(7) Uiso 1 1 d . . . . .
H5B H 0.809(4) 1.072(4) 0.5207(11) 0.043(8) Uiso 1 1 d . . . . .
N6 N 0.2507(2) 0.9712(2) 0.26452(6) 0.0187(4) Uani 1 1 d . . . . .
H6A H 0.243(3) 1.019(3) 0.2905(10) 0.027(6) Uiso 1 1 d . . . . .
H6B H 0.356(4) 0.971(3) 0.2565(8) 0.019(6) Uiso 1 1 d . . . . .
H6C H 0.186(4) 1.028(4) 0.2461(9) 0.026(6) Uiso 1 1 d . . . . .
C1 C 0.3835(3) 0.6990(2) 0.37853(6) 0.0186(4) Uani 1 1 d . . . . .
H1 H 0.508536 0.724577 0.375046 0.022 Uiso 1 1 calc R . . . .
C2 C 0.3528(2) 0.5150(2) 0.37695(6) 0.0178(4) Uani 1 1 d . . . . .
H2 H 0.226857 0.493026 0.380114 0.021 Uiso 1 1 calc R . . . .
C3 C 0.4155(2) 0.4443(2) 0.33234(6) 0.0177(4) Uani 1 1 d . . . . .
C4 C 0.3062(2) 0.5138(2) 0.29457(6) 0.0166(4) Uani 1 1 d . . . . .
H4A H 0.183870 0.478069 0.298045 0.020 Uiso 1 1 calc R . . . .
C5 C 0.3204(2) 0.7036(2) 0.29785(6) 0.0168(4) Uani 1 1 d . . . . .
H5C H 0.439587 0.736462 0.288960 0.020 Uiso 1 1 calc R . . . .
C6 C 0.4104(3) 0.2591(3) 0.34318(7) 0.0236(4) Uani 1 1 d . . . . .
H6 H 0.496580 0.199335 0.324205 0.028 Uiso 1 1 calc R . . . .
C7 C 0.4694(3) 0.2595(3) 0.39290(7) 0.0295(5) Uani 1 1 d . . . . .
H7A H 0.401501 0.178801 0.410549 0.035 Uiso 1 1 calc R . . . .
H7B H 0.592291 0.228642 0.394930 0.035 Uiso 1 1 calc R . . . .
C8 C 0.1935(2) 0.7969(2) 0.26798(6) 0.0177(4) Uani 1 1 d . . . . .
H8 H 0.194218 0.746528 0.237177 0.021 Uiso 1 1 calc R . . . .
C9 C 0.0081(2) 0.7927(3) 0.28672(6) 0.0194(4) Uani 1 1 d . . . . .
C10 C 0.1415(3) 0.7857(3) 0.42975(7) 0.0264(4) Uani 1 1 d . . . . .
H10 H 0.053667 0.732409 0.412925 0.032 Uiso 1 1 calc R . . . .
C11 C 0.3999(3) 0.8691(2) 0.44989(6) 0.0194(4) Uani 1 1 d . . . . .
C12 C 0.2734(3) 0.9281(3) 0.47922(7) 0.0249(4) Uani 1 1 d . . . . .
C13 C 0.3303(3) 1.0289(3) 0.51343(7) 0.0300(5) Uani 1 1 d . . . . .
H13 H 0.250114 1.074610 0.534124 0.036 Uiso 1 1 calc R . . . .
C14 C 0.6092(3) 0.9950(3) 0.48794(7) 0.0243(4) Uani 1 1 d . . . . .
O8 O 0.0164(3) 0.2487(2) 0.40299(6) 0.0418(5) Uani 1 1 d . . . . .
H8A H -0.054(5) 0.157(4) 0.4020(11) 0.056(10) Uiso 1 1 d . . . . .
H8B H 0.020(4) 0.278(4) 0.4334(12) 0.057(10) Uiso 1 1 d . . . . .
O9 O 0.8521(2) 0.5449(3) 0.37715(6) 0.0440(5) Uani 1 1 d . . . . .
H9A H 0.907(4) 0.446(4) 0.3824(11) 0.049(9) Uiso 1 1 d . . . . .
H9B H 0.894(5) 0.579(5) 0.3485(13) 0.062(10) Uiso 1 1 d . . . . .
O10 O -0.2004(3) 0.0015(2) 0.37908(6) 0.0466(5) Uani 1 1 d . . . . .
H10A H -0.263313 -0.066501 0.394723 0.070 Uiso 1 1 d G . . . .
H10B H -0.165991 -0.046936 0.354524 0.070 Uiso 1 1 d G . . . .

loop_
_atom_site_aniso_label
_atom_site_aniso_U_11
_atom_site_aniso_U_22
_atom_site_aniso_U_33
_atom_site_aniso_U_23
_atom_site_aniso_U_13
_atom_site_aniso_U_12
O1 0.0281(8) 0.0164(6) 0.0152(6) -0.0016(5) -0.0036(5) 0.0035(6)
O2 0.0345(8) 0.0211(7) 0.0192(7) 0.0025(6) -0.0011(6) 0.0069(7)
O3 0.0160(7) 0.0311(8) 0.0201(6) 0.0010(6) 0.0005(5) -0.0004(6)
O4 0.0183(7) 0.0279(8) 0.0174(7) -0.0072(6) -0.0001(6) 0.0019(6)
O5 0.0346(9) 0.0219(7) 0.0290(8) -0.0060(6) 0.0091(7) -0.0066(7)
O6 0.0224(7) 0.0267(8) 0.0277(7) -0.0018(6) 0.0001(6) -0.0059(6)
O7 0.0215(7) 0.0286(8) 0.0252(7) 0.0009(6) 0.0015(6) 0.0041(6)
N1 0.0251(9) 0.0342(10) 0.0287(9) -0.0048(8) 0.0004(8) 0.0012(8)
N2 0.0230(8) 0.0198(8) 0.0178(7) -0.0034(6) -0.0006(6) -0.0005(7)
N3 0.0233(9) 0.0224(8) 0.0208(8) -0.0008(7) -0.0004(7) 0.0001(7)
N4 0.0278(10) 0.0353(11) 0.0257(9) -0.0103(8) -0.0019(8) 0.0008(8)
N5 0.0238(10) 0.0393(11) 0.0313(10) -0.0117(9) -0.0020(8) -0.0017(9)
N6 0.0190(9) 0.0181(8) 0.0191(9) 0.0013(7) 0.0040(7) 0.0008(7)
C1 0.0211(9) 0.0197(9) 0.0149(8) -0.0007(7) -0.0024(8) 0.0006(8)
C2 0.0190(9) 0.0182(9) 0.0163(8) 0.0004(7) 0.0000(7) 0.0007(7)
C3 0.0160(9) 0.0178(9) 0.0192(9) -0.0010(7) 0.0011(7) 0.0001(7)
C4 0.0161(8) 0.0180(9) 0.0156(8) -0.0033(7) 0.0024(7) -0.0002(7)
C5 0.0172(9) 0.0184(9) 0.0147(8) -0.0013(7) -0.0010(7) -0.0010(8)
C6 0.0276(11) 0.0194(10) 0.0236(9) -0.0010(8) 0.0042(8) 0.0039(8)
C7 0.0400(13) 0.0201(10) 0.0284(10) 0.0019(8) -0.0008(9) 0.0084(10)
C8 0.0204(10) 0.0169(9) 0.0157(8) -0.0006(7) 0.0000(7) 0.0003(8)
C9 0.0185(9) 0.0248(10) 0.0148(8) -0.0012(7) -0.0023(7) -0.0011(8)
C10 0.0242(11) 0.0285(11) 0.0264(10) -0.0038(9) 0.0001(8) 0.0001(9)
C11 0.0249(10) 0.0162(9) 0.0173(8) 0.0015(7) -0.0033(8) 0.0010(8)
C12 0.0257(11) 0.0257(10) 0.0233(10) -0.0016(8) 0.0005(8) 0.0005(9)
C13 0.0283(11) 0.0360(12) 0.0257(10) -0.0066(9) 0.0031(9) 0.0066(10)
C14 0.0280(11) 0.0240(10) 0.0210(9) -0.0019(8) -0.0016(8) 0.0009(9)
O8 0.0485(11) 0.0435(11) 0.0333(9) -0.0114(8) 0.0139(8) -0.0135(9)
O9 0.0338(9) 0.0673(14) 0.0310(9) 0.0060(9) -0.0040(8) -0.0114(10)
O10 0.0538(12) 0.0443(10) 0.0416(10) -0.0112(9) 0.0201(9) -0.0104(10)

loop_
_atom_type_symbol
_atom_type_description
_atom_type_scat_dispersion_real
_atom_type_scat_dispersion_imag
_atom_type_scat_source
C C 0.0148 0.0070 'International Tables Vol C Tables 4.2.6.8 and 6.1.1.4'
H H 0.0000 0.0000 'International Tables Vol C Tables 4.2.6.8 and 6.1.1.4'
N N 0.0241 0.0134 'International Tables Vol C Tables 4.2.6.8 and 6.1.1.4'
O O 0.0412 0.0250 'International Tables Vol C Tables 4.2.6.8 and 6.1.1.4'

loop_
_geom_angle_atom_site_label_1
_geom_angle_atom_site_label_2
_geom_angle_atom_site_label_3
_geom_angle
_geom_angle_site_symmetry_1
_geom_angle_site_symmetry_3
_geom_angle_publ_flag
C1 O1 C5 116.80(14) . . ?
C2 O2 C7 106.82(15) . . ?
C3 O3 H3 109.5 . . ?
C4 O4 H4 108(2) . . ?
C6 O5 H5 109.5 . . ?
C10 N1 C12 104.17(19) . . ?
C10 N2 C1 125.47(17) . . ?
C11 N2 C1 127.99(17) . . ?
C11 N2 C10 106.21(17) . . ?
C11 N3 C14 112.50(18) . . ?
C13 N4 C14 118.33(19) . . ?
H5A N5 H5B 116(3) . . ?
C14 N5 H5A 118.9(18) . . ?
C14 N5 H5B 118(2) . . ?
H6A N6 H6B 108(2) . . ?
H6A N6 H6C 106(2) . . ?
H6B N6 H6C 112(2) . . ?
C8 N6 H6A 109.9(18) . . ?
C8 N6 H6B 107.8(17) . . ?
C8 N6 H6C 111.7(18) . . ?
O1 C1 N2 104.52(15) . . ?
O1 C1 H1 110.8 . . ?
O1 C1 C2 106.16(15) . . ?
N2 C1 H1 110.8 . . ?
N2 C1 C2 113.35(16) . . ?
C2 C1 H1 110.8 . . ?
O2 C2 C1 114.00(15) . . ?
O2 C2 H2 109.2 . . ?
O2 C2 C3 104.82(15) . . ?
C1 C2 H2 109.2 . . ?
C1 C2 C3 110.36(15) . . ?
C3 C2 H2 109.2 . . ?
O3 C3 C2 112.33(15) . . ?
O3 C3 C4 106.56(15) . . ?
O3 C3 C6 108.69(16) . . ?
C2 C3 C6 100.28(15) . . ?
C4 C3 C2 108.77(15) . . ?
C4 C3 C6 120.25(16) . . ?
O4 C4 C3 110.19(15) . . ?
O4 C4 H4A 110.5 . . ?
O4 C4 C5 108.53(15) . . ?
C3 C4 H4A 110.5 . . ?
C3 C4 C5 106.48(15) . . ?
C5 C4 H4A 110.5 . . ?
O1 C5 C4 113.79(15) . . ?
O1 C5 H5C 108.4 . . ?
O1 C5 C8 103.47(15) . . ?
C4 C5 H5C 108.4 . . ?
C8 C5 C4 114.23(16) . . ?
C8 C5 H5C 108.4 . . ?
O5 C6 C3 112.71(17) . . ?
O5 C6 H6 109.8 . . ?
O5 C6 C7 113.49(18) . . ?
C3 C6 H6 109.8 . . ?
C3 C6 C7 100.95(16) . . ?
C7 C6 H6 109.8 . . ?
O2 C7 C6 107.79(16) . . ?
O2 C7 H7A 110.1 . . ?
O2 C7 H7B 110.1 . . ?
C6 C7 H7A 110.1 . . ?
C6 C7 H7B 110.1 . . ?
H7A C7 H7B 108.5 . . ?
N6 C8 C5 108.52(16) . . ?
N6 C8 H8 108.9 . . ?
N6 C8 C9 108.97(16) . . ?
C5 C8 H8 108.9 . . ?
C5 C8 C9 112.59(15) . . ?
C9 C8 H8 108.9 . . ?
O6 C9 C8 115.94(18) . . ?
O7 C9 O6 126.58(18) . . ?
O7 C9 C8 117.48(18) . . ?
N1 C10 N2 113.6(2) . . ?
N1 C10 H10 123.2 . . ?
N2 C10 H10 123.2 . . ?
N2 C11 C12 105.55(18) . . ?
N3 C11 N2 127.86(19) . . ?
N3 C11 C12 126.58(19) . . ?
N1 C12 C11 110.45(18) . . ?
C13 C12 N1 133.7(2) . . ?
C13 C12 C11 115.8(2) . . ?
N4 C13 C12 120.5(2) . . ?
N4 C13 H13 119.8 . . ?
C12 C13 H13 119.8 . . ?
N3 C14 N4 126.2(2) . . ?
N3 C14 N5 117.4(2) . . ?
N5 C14 N4 116.38(19) . . ?
H8A O8 H8B 105(3) . . ?
H9A O9 H9B 104(3) . . ?
H10A O10 H10B 109.5 . . ?

loop_
_geom_bond_atom_site_label_1
_geom_bond_atom_site_label_2
_geom_bond_distance
_geom_bond_site_symmetry_2
_geom_bond_publ_flag
O1 C1 1.427(2) . ?
O1 C5 1.440(2) . ?
O2 C2 1.425(2) . ?
O2 C7 1.453(3) . ?
O3 H3 0.8400 . ?
O3 C3 1.418(2) . ?
O4 H4 0.72(3) . ?
O4 C4 1.425(2) . ?
O5 H5 0.8400 . ?
O5 C6 1.412(3) . ?
O6 C9 1.252(3) . ?
O7 C9 1.244(3) . ?
N1 C10 1.303(3) . ?
N1 C12 1.396(3) . ?
N2 C1 1.445(2) . ?
N2 C10 1.388(3) . ?
N2 C11 1.367(3) . ?
N3 C11 1.327(3) . ?
N3 C14 1.353(3) . ?
N4 C13 1.341(3) . ?
N4 C14 1.354(3) . ?
N5 H5A 0.92(3) . ?
N5 H5B 0.89(3) . ?
N5 C14 1.354(3) . ?
N6 H6A 0.86(3) . ?
N6 H6B 0.85(3) . ?
N6 H6C 0.87(3) . ?
N6 C8 1.485(3) . ?
C1 H1 1.0000 . ?
C1 C2 1.511(3) . ?
C2 H2 1.0000 . ?
C2 C3 1.522(2) . ?
C3 C4 1.515(3) . ?
C3 C6 1.536(3) . ?
C4 H4A 1.0000 . ?
C4 C5 1.545(3) . ?
C5 H5C 1.0000 . ?
C5 C8 1.526(3) . ?
C6 H6 1.0000 . ?
C6 C7 1.544(3) . ?
C7 H7A 0.9900 . ?
C7 H7B 0.9900 . ?
C8 H8 1.0000 . ?
C8 C9 1.547(3) . ?
C10 H10 0.9500 . ?
C11 C12 1.397(3) . ?
C12 C13 1.376(3) . ?
C13 H13 0.9500 . ?
O8 H8A 0.92(4) . ?
O8 H8B 0.93(4) . ?
O9 H9A 0.92(4) . ?
O9 H9B 0.95(4) . ?
O10 H10A 0.8706 . ?
O10 H10B 0.8693 . ?
